data_4303877
loop_
_publ_author_name
'F. Albert Cotton'
'Carlos A. Murillo'
'Qinliang Zhao'

_publ_section_title
;
Influence of Bonding Mode of the Linkers in the Electronic Communication of
Molecular Pairs Having Dimolybdenum Units Linked by Pseudohalides
;
_journal_name_full 'Inorganic Chemistry'
_journal_page_first 11755
_journal_page_last 11766
_journal_paper_doi 10.1021/ic901826y
_journal_volume 48
_journal_year 2009
_chemical_formula_moiety 'C64 H60 Mo4 N12 O12,F6 P'
_chemical_formula_sum 'C64 H60 F6 Mo4 N12 O12 P'
_chemical_formula_weight 1717.97
_chemical_name_common '[Mo2(DAniF)2]2(OCN)4PF6'
_chemical_name_systematic
; 
 ? 
;
_space_group_IT_number 19
_symmetry_cell_setting orthorhombic
_symmetry_space_group_name_Hall 'P 2ac 2ab'
_symmetry_space_group_name_H-M 'P 21 21 21'
_atom_sites_solution_hydrogens geom
_atom_sites_solution_primary direct
_atom_sites_solution_secondary difmap
_audit_creation_method SHELXL-97
_cell_angle_alpha 90.00
_cell_angle_beta 90.00
_cell_angle_gamma 90.00
_cell_formula_units_Z 4
_cell_length_a 9.9316(18)
_cell_length_b 29.776(6)
_cell_length_c 31.998(6)
_cell_measurement_reflns_used 12859
_cell_measurement_temperature 213(2)
_cell_measurement_theta_max 25.072
_cell_measurement_theta_min 2.254
_cell_volume 9463(3)
_computing_cell_refinement SAINT
_computing_data_collection SMART
_computing_data_reduction SAINT
_computing_molecular_graphics XP
_computing_publication_material CIFTAB
_computing_structure_refinement 'SHELXL-97 (Sheldrick, 1997)'
_computing_structure_solution 'SHELXS-97 (Sheldrick, 1990)'
_diffrn_ambient_temperature 213(2)
_diffrn_measured_fraction_theta_full 0.995
_diffrn_measured_fraction_theta_max 0.995
_diffrn_measurement_device_type 'BRUKER SMART 1000'
_diffrn_measurement_method \w-scans
_diffrn_radiation_monochromator graphite
_diffrn_radiation_source 'fine-focus sealed tube'
_diffrn_radiation_type MoK\a
_diffrn_radiation_wavelength 0.71073
_diffrn_reflns_av_R_equivalents 0.0980
_diffrn_reflns_av_sigmaI/netI 0.1214
_diffrn_reflns_limit_h_max 11
_diffrn_reflns_limit_h_min -11
_diffrn_reflns_limit_k_max 35
_diffrn_reflns_limit_k_min -35
_diffrn_reflns_limit_l_max 24
_diffrn_reflns_limit_l_min -38
_diffrn_reflns_number 46139
_diffrn_reflns_theta_full 25.10
_diffrn_reflns_theta_max 25.10
_diffrn_reflns_theta_min 1.87
_diffrn_standards_number 0
_exptl_absorpt_coefficient_mu 0.597
_exptl_absorpt_correction_T_max 0.9823
_exptl_absorpt_correction_T_min 0.7877
_exptl_absorpt_correction_type multi-scan
_exptl_absorpt_process_details SADABS
_exptl_crystal_colour black
_exptl_crystal_density_diffrn 1.206
_exptl_crystal_density_method 'not measured'
_exptl_crystal_description block
_exptl_crystal_F_000 3444
_exptl_crystal_size_max 0.42
_exptl_crystal_size_mid 0.15
_exptl_crystal_size_min 0.03
_platon_squeeze_details
;
;
_refine_diff_density_max 2.782
_refine_diff_density_min -2.990
_refine_diff_density_rms 0.209
_refine_ls_abs_structure_details 'Flack H D (1983), Acta Cryst. A39, 876-881'
_refine_ls_abs_structure_Flack 0.57(12)
_refine_ls_extinction_method none
_refine_ls_goodness_of_fit_ref 1.116
_refine_ls_hydrogen_treatment noref
_refine_ls_matrix_type full
_refine_ls_number_parameters 880
_refine_ls_number_reflns 16689
_refine_ls_number_restraints 885
_refine_ls_restrained_S_all 1.107
_refine_ls_R_factor_all 0.1540
_refine_ls_R_factor_gt 0.1229
_refine_ls_shift/su_max 0.000
_refine_ls_shift/su_mean 0.000
_refine_ls_structure_factor_coef Fsqd
_refine_ls_weighting_details 'calc w=1/[\s^2^(Fo^2^)+(0.0100P)^2^+238.9378P] where P=(Fo^2^+2Fc^2^)/3'
_refine_ls_weighting_scheme calc
_refine_ls_wR_factor_gt 0.2546
_refine_ls_wR_factor_ref 0.2674
_reflns_number_gt 11693
_reflns_number_total 16689
_reflns_threshold_expression >2sigma(I)
_cod_data_source_file ic901826y_si_001_3.cif
_cod_data_source_block 2PF6
_cod_original_cell_volume 9462(3)
_cod_database_code 4303877

loop_
_symmetry_equiv_pos_as_xyz
'x, y, z'
'x+1/2, -y+1/2, -z'
'-x, y+1/2, -z+1/2'
'-x+1/2, -y, z+1/2'

loop_
_atom_site_label
_atom_site_type_symbol
_atom_site_fract_x
_atom_site_fract_y
_atom_site_fract_z
_atom_site_U_iso_or_equiv
_atom_site_adp_type
_atom_site_occupancy
_atom_site_symmetry_multiplicity
_atom_site_calc_flag
_atom_site_refinement_flags
_atom_site_disorder_assembly
_atom_site_disorder_group
Mo1 Mo 0.67656(14) 0.22085(4) 0.20349(5) 0.0285(3) Uani 1 1 d U . .
Mo2 Mo 0.81000(14) 0.19529(4) 0.25018(5) 0.0286(3) Uani 1 1 d U . .
Mo3 Mo 0.80355(14) 0.28905(4) 0.29508(5) 0.0272(3) Uani 1 1 d U . .
Mo4 Mo 0.67065(13) 0.31451(4) 0.24820(5) 0.0268(3) Uani 1 1 d U . .
N1 N 0.5249(13) 0.2584(4) 0.2411(5) 0.034(2) Uani 1 1 d U . .
N2 N 0.7531(17) 0.2873(5) 0.1922(5) 0.042(2) Uani 1 1 d U . .
N3 N 0.7356(17) 0.2230(5) 0.3121(5) 0.039(2) Uani 1 1 d U . .
N4 N 0.9470(12) 0.2517(4) 0.2562(6) 0.040(2) Uani 1 1 d U . .
N5 N 0.6899(16) 0.3150(4) 0.3421(5) 0.0356(16) Uani 1 1 d U . .
N6 N 0.5503(14) 0.3419(4) 0.2935(5) 0.0294(16) Uani 1 1 d U . .
N7 N 0.9239(13) 0.3469(4) 0.2908(5) 0.0295(16) Uani 1 1 d U . .
N8 N 0.7855(13) 0.3715(4) 0.2416(5) 0.0280(17) Uani 1 1 d U . .
N11 N 0.5579(14) 0.1622(4) 0.2090(6) 0.0347(17) Uani 1 1 d U . .
N22 N 0.6956(14) 0.1362(4) 0.2598(5) 0.0343(17) Uani 1 1 d U . .
N33 N 0.7815(14) 0.1961(5) 0.1528(5) 0.0363(17) Uani 1 1 d U . .
N44 N 0.9367(13) 0.1655(4) 0.2052(5) 0.0306(16) Uani 1 1 d U . .
O1 O 0.3462(15) 0.2386(5) 0.2848(5) 0.061(3) Uani 1 1 d U . .
O2 O 0.8806(19) 0.3226(5) 0.1383(5) 0.077(4) Uani 1 1 d U . .
O3 O 0.5743(17) 0.1876(5) 0.3540(5) 0.073(4) Uani 1 1 d U . .
O4 O 1.1186(14) 0.2732(5) 0.2117(6) 0.064(4) Uani 1 1 d U . .
O5 O 0.8130(16) 0.2584(5) 0.5023(5) 0.063(3) Uani 1 1 d U . .
O6 O 0.1365(12) 0.4551(3) 0.2395(4) 0.042(2) Uani 1 1 d U . .
O7 O 1.3195(15) 0.3634(4) 0.4134(4) 0.052(2) Uani 1 1 d U . .
O8 O 0.6202(16) 0.5020(5) 0.1272(5) 0.061(3) Uani 1 1 d U . .
O11 O 0.1441(13) 0.1470(5) 0.0920(5) 0.052(2) Uani 1 1 d U . .
O22 O 0.8742(16) 0.0104(5) 0.3781(6) 0.063(3) Uani 1 1 d U . .
O33 O 0.6539(17) 0.2355(6) -0.0099(5) 0.073(3) Uani 1 1 d U . .
O44 O 1.3484(12) 0.0535(3) 0.2575(5) 0.044(2) Uani 1 1 d U . .
P1 P 0.2498(10) 0.5377(3) 0.3829(3) 0.106(2) Uani 1 1 d U . .
F1 F 0.176(2) 0.5829(6) 0.3908(6) 0.124(4) Uani 1 1 d U . .
F2 F 0.1281(18) 0.5134(6) 0.3625(6) 0.118(4) Uani 1 1 d U . .
F3 F 0.325(2) 0.4954(6) 0.3798(6) 0.120(3) Uani 1 1 d U . .
F4 F 0.3790(18) 0.5578(6) 0.4015(6) 0.119(4) Uani 1 1 d U . .
F5 F 0.277(2) 0.5568(6) 0.3396(6) 0.120(4) Uani 1 1 d U . .
F6 F 0.2151(19) 0.5190(6) 0.4258(5) 0.117(4) Uani 1 1 d U . .
C1 C 0.4341(18) 0.2479(6) 0.2629(6) 0.037(3) Uani 1 1 d U . .
C2 C 0.823(2) 0.3063(6) 0.1664(6) 0.050(3) Uani 1 1 d U . .
C3 C 0.659(2) 0.2059(6) 0.3297(6) 0.046(3) Uani 1 1 d U . .
C4 C 1.0319(17) 0.2625(5) 0.2353(7) 0.042(3) Uani 1 1 d U . .
C10 C 0.5916(17) 0.1324(5) 0.2344(6) 0.035(2) Uani 1 1 d U . .
H10 H 0.5403 0.1059 0.2355 0.042 Uiso 1 1 calc R . .
C11 C 0.4516(18) 0.1573(6) 0.1781(7) 0.0393(19) Uani 1 1 d U . .
C12 C 0.3592(17) 0.1906(6) 0.1727(7) 0.041(2) Uani 1 1 d U . .
H12A H 0.3609 0.2164 0.1897 0.049 Uiso 1 1 calc R . .
C13 C 0.2603(18) 0.1856(7) 0.1410(6) 0.043(2) Uani 1 1 d U . .
H13A H 0.2018 0.2096 0.1350 0.052 Uiso 1 1 calc R . .
C14 C 0.2499(19) 0.1482(7) 0.1202(7) 0.046(2) Uani 1 1 d U . .
C15 C 0.3388(19) 0.1131(7) 0.1254(7) 0.046(2) Uani 1 1 d U . .
H15A H 0.3328 0.0868 0.1094 0.055 Uiso 1 1 calc R . .
C16 C 0.4411(19) 0.1190(6) 0.1567(7) 0.043(2) Uani 1 1 d U . .
H16A H 0.5016 0.0954 0.1621 0.052 Uiso 1 1 calc R . .
C17 C 0.126(2) 0.1063(8) 0.0708(8) 0.063(4) Uani 1 1 d U . .
H17A H 0.0523 0.1092 0.0512 0.094 Uiso 1 1 calc R . .
H17B H 0.1062 0.0827 0.0908 0.094 Uiso 1 1 calc R . .
H17C H 0.2080 0.0989 0.0557 0.094 Uiso 1 1 calc R . .
C21 C 0.7328(18) 0.1032(6) 0.2880(7) 0.043(2) Uani 1 1 d U . .
C22 C 0.852(2) 0.1055(6) 0.3052(7) 0.050(2) Uani 1 1 d U . .
H22A H 0.9103 0.1287 0.2968 0.059 Uiso 1 1 calc R . .
C23 C 0.895(2) 0.0761(7) 0.3345(8) 0.054(2) Uani 1 1 d U . .
H23A H 0.9751 0.0824 0.3489 0.065 Uiso 1 1 calc R . .
C24 C 0.827(2) 0.0385(6) 0.3438(7) 0.057(2) Uani 1 1 d U . .
C25 C 0.691(2) 0.0394(6) 0.3310(7) 0.054(2) Uani 1 1 d U . .
H25A H 0.6306 0.0184 0.3426 0.065 Uiso 1 1 calc R . .
C26 C 0.643(2) 0.0705(6) 0.3019(7) 0.050(2) Uani 1 1 d U . .
H26A H 0.5540 0.0693 0.2921 0.060 Uiso 1 1 calc R . .
C27 C 0.788(3) -0.0302(7) 0.3826(8) 0.070(4) Uani 1 1 d U . .
H27A H 0.8246 -0.0493 0.4044 0.106 Uiso 1 1 calc R . .
H27B H 0.7872 -0.0465 0.3564 0.106 Uiso 1 1 calc R . .
H27C H 0.6975 -0.0212 0.3898 0.106 Uiso 1 1 calc R . .
C30 C 0.9059(16) 0.1730(5) 0.1669(6) 0.0323(18) Uani 1 1 d U . .
H30A H 0.9665 0.1631 0.1463 0.039 Uiso 1 1 calc R . .
C31 C 0.7698(12) 0.2079(5) 0.1136(3) 0.049(2) Uani 1 1 d GU . .
C32 C 0.6382(11) 0.2024(5) 0.0998(4) 0.057(2) Uani 1 1 d GU . .
H32A H 0.5718 0.1918 0.1182 0.069 Uiso 1 1 calc R . .
C33 C 0.6048(10) 0.2127(6) 0.0587(4) 0.063(3) Uani 1 1 d GU . .
H33A H 0.5157 0.2090 0.0494 0.076 Uiso 1 1 calc R . .
C34 C 0.7030(14) 0.2284(5) 0.0315(3) 0.066(2) Uani 1 1 d GU . .
C35 C 0.8346(12) 0.2339(5) 0.0453(4) 0.061(2) Uani 1 1 d GU . .
H35A H 0.9011 0.2446 0.0269 0.073 Uiso 1 1 calc R . .
C36 C 0.8681(10) 0.2236(5) 0.0864(4) 0.056(2) Uani 1 1 d GU . .
H36A H 0.9571 0.2274 0.0957 0.067 Uiso 1 1 calc R . .
C37 C 0.734(3) 0.2558(10) -0.0319(8) 0.079(5) Uani 1 1 d U . .
H37A H 0.6966 0.2593 -0.0597 0.119 Uiso 1 1 calc R . .
H37B H 0.8176 0.2392 -0.0335 0.119 Uiso 1 1 calc R . .
H37C H 0.7508 0.2852 -0.0199 0.119 Uiso 1 1 calc R . .
C41 C 1.0405(17) 0.1366(5) 0.2164(6) 0.0341(18) Uani 1 1 d U . .
C42 C 1.0588(18) 0.0952(5) 0.1977(7) 0.037(2) Uani 1 1 d U . .
H42A H 1.0026 0.0863 0.1756 0.044 Uiso 1 1 calc R . .
C43 C 1.1598(18) 0.0671(5) 0.2115(6) 0.040(2) Uani 1 1 d U . .
H43A H 1.1678 0.0387 0.1990 0.048 Uiso 1 1 calc R . .
C44 C 1.2429(19) 0.0775(5) 0.2402(7) 0.041(2) Uani 1 1 d U . .
C45 C 1.2286(18) 0.1194(5) 0.2627(6) 0.040(2) Uani 1 1 d U . .
H45A H 1.2838 0.1264 0.2857 0.048 Uiso 1 1 calc R . .
C46 C 1.1305(16) 0.1486(5) 0.2490(7) 0.037(2) Uani 1 1 d U . .
H46A H 1.1231 0.1771 0.2614 0.045 Uiso 1 1 calc R . .
C47 C 1.375(2) 0.0124(6) 0.2327(7) 0.051(4) Uani 1 1 d U . .
H47A H 1.4519 -0.0034 0.2444 0.077 Uiso 1 1 calc R . .
H47B H 1.3943 0.0206 0.2040 0.077 Uiso 1 1 calc R . .
H47C H 1.2967 -0.0070 0.2335 0.077 Uiso 1 1 calc R . .
C50 C 0.5761(17) 0.3369(5) 0.3352(6) 0.0312(18) Uani 1 1 d U . .
H50A H 0.5195 0.3477 0.3565 0.037 Uiso 1 1 calc R . .
C51 C 0.7095(19) 0.3044(6) 0.3855(6) 0.0431(19) Uani 1 1 d U . .
C52 C 0.619(2) 0.2862(7) 0.4112(6) 0.049(2) Uani 1 1 d U . .
H52A H 0.5304 0.2836 0.4011 0.059 Uiso 1 1 calc R . .
C53 C 0.641(2) 0.2718(8) 0.4488(7) 0.054(2) Uani 1 1 d U . .
H53A H 0.5695 0.2601 0.4646 0.065 Uiso 1 1 calc R . .
C54 C 0.771(2) 0.2736(8) 0.4662(7) 0.057(2) Uani 1 1 d U . .
C55 C 0.869(2) 0.2919(8) 0.4397(7) 0.054(2) Uani 1 1 d U . .
H55A H 0.9572 0.2965 0.4491 0.065 Uiso 1 1 calc R . .
C56 C 0.832(2) 0.3031(7) 0.3999(6) 0.050(2) Uani 1 1 d U . .
H56A H 0.9018 0.3106 0.3813 0.060 Uiso 1 1 calc R . .
C57 C 0.720(2) 0.2363(9) 0.5330(7) 0.068(4) Uani 1 1 d U . .
H57A H 0.7674 0.2307 0.5590 0.102 Uiso 1 1 calc R . .
H57B H 0.6878 0.2080 0.5216 0.102 Uiso 1 1 calc R . .
H57C H 0.6435 0.2559 0.5384 0.102 Uiso 1 1 calc R . .
C61 C 0.4324(18) 0.3710(5) 0.2814(6) 0.0315(18) Uani 1 1 d U . .
C62 C 0.3588(16) 0.3601(5) 0.2485(7) 0.034(2) Uani 1 1 d U . .
H62A H 0.3752 0.3330 0.2343 0.040 Uiso 1 1 calc R . .
C63 C 0.2580(18) 0.3885(5) 0.2351(6) 0.036(2) Uani 1 1 d U . .
H63A H 0.2028 0.3813 0.2122 0.043 Uiso 1 1 calc R . .
C64 C 0.2416(18) 0.4298(5) 0.2581(7) 0.039(2) Uani 1 1 d U . .
C65 C 0.3183(19) 0.4415(5) 0.2895(6) 0.038(2) Uani 1 1 d U . .
H65A H 0.3052 0.4687 0.3040 0.045 Uiso 1 1 calc R . .
C66 C 0.4209(18) 0.4114(5) 0.3005(7) 0.035(2) Uani 1 1 d U . .
H66A H 0.4826 0.4194 0.3215 0.042 Uiso 1 1 calc R . .
C67 C 0.116(2) 0.4989(5) 0.2568(7) 0.049(4) Uani 1 1 d U . .
H67A H 0.0432 0.5137 0.2422 0.073 Uiso 1 1 calc R . .
H67B H 0.1979 0.5164 0.2539 0.073 Uiso 1 1 calc R . .
H67C H 0.0934 0.4961 0.2862 0.073 Uiso 1 1 calc R . .
C70 C 0.8933(16) 0.3794(5) 0.2665(6) 0.0289(19) Uani 1 1 d U . .
H70A H 0.9415 0.4066 0.2660 0.035 Uiso 1 1 calc R . .
C71 C 1.0280(18) 0.3538(5) 0.3205(6) 0.0325(18) Uani 1 1 d U . .
C72 C 1.1204(17) 0.3189(6) 0.3280(6) 0.035(2) Uani 1 1 d U . .
H72A H 1.1171 0.2927 0.3117 0.041 Uiso 1 1 calc R . .
C73 C 1.2137(18) 0.3227(6) 0.3585(6) 0.039(2) Uani 1 1 d U . .
H73A H 1.2735 0.2989 0.3637 0.046 Uiso 1 1 calc R . .
C74 C 1.2217(19) 0.3618(6) 0.3823(6) 0.043(2) Uani 1 1 d U . .
C75 C 1.1261(19) 0.3975(6) 0.3765(6) 0.041(2) Uani 1 1 d U . .
H75A H 1.1281 0.4236 0.3930 0.050 Uiso 1 1 calc R . .
C76 C 1.0321(19) 0.3915(6) 0.3457(6) 0.037(2) Uani 1 1 d U . .
H76A H 0.9674 0.4141 0.3415 0.044 Uiso 1 1 calc R . .
C77 C 1.313(3) 0.3979(7) 0.4433(7) 0.065(4) Uani 1 1 d U . .
H77A H 1.3864 0.3942 0.4631 0.097 Uiso 1 1 calc R . .
H77B H 1.2279 0.3965 0.4578 0.097 Uiso 1 1 calc R . .
H77C H 1.3220 0.4267 0.4294 0.097 Uiso 1 1 calc R . .
C81 C 0.7568(18) 0.4085(6) 0.2139(6) 0.040(2) Uani 1 1 d U . .
C82 C 0.6288(19) 0.4043(6) 0.1919(7) 0.045(2) Uani 1 1 d U . .
H82A H 0.5735 0.3791 0.1963 0.054 Uiso 1 1 calc R . .
C83 C 0.589(2) 0.4385(7) 0.1642(7) 0.051(2) Uani 1 1 d U . .
H83A H 0.4985 0.4399 0.1563 0.062 Uiso 1 1 calc R . .
C84 C 0.676(2) 0.4701(6) 0.1480(7) 0.054(2) Uani 1 1 d U . .
C85 C 0.785(2) 0.4709(6) 0.1678(7) 0.051(2) Uani 1 1 d U . .
H85A H 0.8393 0.4962 0.1630 0.062 Uiso 1 1 calc R . .
C86 C 0.837(2) 0.4392(6) 0.1963(6) 0.046(2) Uani 1 1 d U . .
H86A H 0.9292 0.4396 0.2029 0.055 Uiso 1 1 calc R . .
C87 C 0.663(3) 0.5443(7) 0.1293(8) 0.072(4) Uani 1 1 d U . .
H87A H 0.6126 0.5626 0.1098 0.107 Uiso 1 1 calc R . .
H87B H 0.7581 0.5454 0.1222 0.107 Uiso 1 1 calc R . .
H87C H 0.6503 0.5555 0.1575 0.107 Uiso 1 1 calc R . .

loop_
_atom_site_aniso_label
_atom_site_aniso_U_11
_atom_site_aniso_U_22
_atom_site_aniso_U_33
_atom_site_aniso_U_23
_atom_site_aniso_U_13
_atom_site_aniso_U_12
Mo1 0.0197(7) 0.0191(6) 0.0467(9) 0.0080(6) 0.0013(7) 0.0031(5)
Mo2 0.0204(7) 0.0164(5) 0.0490(9) 0.0071(6) 0.0057(8) 0.0023(5)
Mo3 0.0195(7) 0.0184(6) 0.0437(9) 0.0093(6) -0.0006(7) 0.0055(5)
Mo4 0.0191(7) 0.0184(5) 0.0430(9) 0.0091(6) -0.0002(7) 0.0045(5)
N1 0.020(4) 0.027(4) 0.054(7) -0.003(4) 0.001(3) 0.000(2)
N2 0.066(7) 0.028(3) 0.032(4) 0.009(3) 0.013(4) -0.015(4)
N3 0.051(7) 0.024(3) 0.041(3) 0.009(3) 0.007(4) -0.006(4)
N4 0.008(4) 0.025(4) 0.087(8) -0.005(4) 0.009(3) 0.003(2)
N5 0.032(4) 0.029(4) 0.046(3) 0.009(3) 0.007(3) 0.005(3)
N6 0.033(4) 0.009(3) 0.046(4) 0.008(3) 0.005(3) 0.007(3)
N7 0.024(3) 0.023(3) 0.042(4) 0.009(3) -0.008(3) -0.003(3)
N8 0.022(4) 0.020(3) 0.042(4) 0.009(3) -0.011(3) 0.002(3)
N11 0.023(4) 0.023(3) 0.057(5) 0.002(3) 0.002(3) -0.005(3)
N22 0.021(4) 0.020(3) 0.062(5) 0.008(3) 0.006(3) -0.005(3)
N33 0.022(4) 0.040(4) 0.047(3) 0.004(3) 0.004(3) -0.001(3)
N44 0.019(3) 0.023(3) 0.049(4) 0.006(3) 0.005(3) 0.001(3)
O1 0.046(7) 0.064(7) 0.075(8) 0.001(6) 0.020(5) -0.010(6)
O2 0.100(10) 0.064(7) 0.066(8) 0.017(6) 0.042(7) -0.017(7)
O3 0.078(9) 0.059(7) 0.081(8) 0.028(7) 0.030(6) -0.010(7)
O4 0.043(6) 0.053(7) 0.097(9) 0.007(7) 0.025(5) -0.003(5)
O5 0.045(5) 0.090(6) 0.053(5) 0.022(5) -0.001(4) -0.003(5)
O6 0.041(5) 0.018(4) 0.067(6) 0.000(4) -0.007(4) 0.013(3)
O7 0.046(5) 0.057(5) 0.052(5) -0.001(4) -0.027(4) 0.002(4)
O8 0.060(6) 0.049(5) 0.073(6) 0.035(4) -0.019(5) -0.008(4)
O11 0.027(5) 0.064(5) 0.064(6) -0.010(5) -0.007(4) -0.002(4)
O22 0.056(5) 0.049(5) 0.083(6) 0.024(5) -0.012(5) -0.001(4)
O33 0.055(6) 0.105(7) 0.058(5) 0.022(5) -0.007(4) -0.004(5)
O44 0.034(5) 0.027(4) 0.071(6) 0.003(4) -0.001(4) 0.010(3)
P1 0.099(5) 0.112(5) 0.107(5) 0.041(4) -0.044(4) -0.041(4)
F1 0.122(8) 0.123(6) 0.128(8) 0.022(6) -0.040(7) -0.028(6)
F2 0.105(7) 0.124(8) 0.124(8) 0.035(7) -0.048(6) -0.045(6)
F3 0.110(7) 0.131(6) 0.119(8) 0.029(6) -0.040(7) -0.024(6)
F4 0.107(7) 0.130(8) 0.121(8) 0.052(7) -0.051(6) -0.054(6)
F5 0.119(9) 0.140(8) 0.103(6) 0.036(6) -0.037(6) -0.047(7)
F6 0.110(8) 0.134(8) 0.107(6) 0.036(6) -0.030(6) -0.046(7)
C1 0.023(5) 0.031(5) 0.058(7) -0.004(5) 0.005(4) 0.001(3)
C2 0.075(7) 0.033(5) 0.042(5) 0.009(4) 0.018(5) -0.018(5)
C3 0.060(7) 0.030(4) 0.048(5) 0.017(4) 0.014(4) -0.002(4)
C4 0.015(5) 0.024(5) 0.088(8) -0.004(5) 0.011(4) 0.002(3)
C10 0.022(4) 0.022(3) 0.060(5) 0.005(3) 0.005(3) -0.004(3)
C11 0.025(4) 0.035(4) 0.058(5) 0.001(4) -0.001(3) -0.005(3)
C12 0.023(4) 0.041(4) 0.058(5) 0.000(4) -0.003(4) -0.005(3)
C13 0.022(4) 0.048(4) 0.058(6) -0.002(4) -0.002(4) -0.004(4)
C14 0.025(4) 0.054(4) 0.059(5) -0.006(4) -0.004(4) -0.004(4)
C15 0.028(4) 0.051(4) 0.059(6) -0.005(4) -0.004(4) -0.004(4)
C16 0.028(4) 0.043(4) 0.058(5) -0.003(4) -0.003(4) -0.004(4)
C17 0.038(8) 0.079(8) 0.072(9) -0.024(7) -0.009(7) -0.003(7)
C21 0.032(4) 0.029(3) 0.069(5) 0.015(3) 0.001(4) -0.007(3)
C22 0.036(4) 0.038(4) 0.075(6) 0.019(4) -0.003(4) -0.006(4)
C23 0.040(5) 0.044(5) 0.078(6) 0.020(4) -0.006(4) -0.005(4)
C24 0.047(5) 0.044(4) 0.079(6) 0.023(4) -0.007(4) -0.005(4)
C25 0.044(5) 0.041(4) 0.077(6) 0.025(4) -0.004(5) -0.009(4)
C26 0.039(4) 0.036(4) 0.074(6) 0.022(4) -0.003(4) -0.012(4)
C27 0.065(9) 0.055(7) 0.092(10) 0.034(7) -0.007(9) -0.004(7)
C30 0.018(4) 0.032(4) 0.047(3) 0.005(4) 0.006(3) -0.003(3)
C31 0.032(4) 0.067(5) 0.048(3) 0.010(4) 0.001(3) 0.000(4)
C32 0.035(4) 0.084(6) 0.054(4) 0.015(5) -0.002(4) -0.003(5)
C33 0.041(5) 0.092(6) 0.056(5) 0.017(5) -0.004(4) -0.002(5)
C34 0.045(5) 0.095(6) 0.056(5) 0.021(5) -0.003(4) -0.001(5)
C35 0.042(5) 0.086(6) 0.055(4) 0.024(5) 0.001(4) 0.001(5)
C36 0.037(5) 0.078(6) 0.051(4) 0.018(5) 0.002(4) 0.000(5)
C37 0.064(9) 0.111(11) 0.063(8) 0.026(8) 0.001(8) -0.004(9)
C41 0.026(4) 0.021(3) 0.054(4) 0.007(3) 0.004(3) 0.005(3)
C42 0.033(4) 0.020(4) 0.058(5) 0.007(4) 0.002(4) 0.004(3)
C43 0.036(5) 0.022(4) 0.062(5) 0.007(4) 0.002(4) 0.007(3)
C44 0.035(4) 0.024(4) 0.065(5) 0.007(4) 0.000(4) 0.008(3)
C45 0.034(4) 0.024(4) 0.062(5) 0.006(4) 0.000(4) 0.007(3)
C46 0.030(4) 0.024(4) 0.058(5) 0.006(4) 0.000(4) 0.006(3)
C47 0.041(8) 0.029(6) 0.083(10) -0.001(6) 0.007(8) 0.012(5)
C50 0.032(4) 0.017(4) 0.044(3) 0.003(3) 0.007(3) 0.004(3)
C51 0.031(4) 0.051(4) 0.047(3) 0.011(3) 0.004(3) 0.003(4)
C52 0.034(4) 0.063(5) 0.049(4) 0.017(4) 0.004(4) 0.001(4)
C53 0.038(4) 0.073(5) 0.051(4) 0.018(4) 0.004(4) 0.000(5)
C54 0.039(4) 0.080(5) 0.052(4) 0.017(4) 0.001(4) 0.000(4)
C55 0.036(4) 0.076(5) 0.051(5) 0.015(5) 0.000(4) 0.000(5)
C56 0.032(4) 0.067(5) 0.050(4) 0.013(4) 0.004(4) 0.002(5)
C57 0.043(9) 0.101(10) 0.060(8) 0.022(8) 0.005(7) -0.006(8)
C61 0.033(4) 0.013(3) 0.049(4) 0.006(3) 0.005(3) 0.009(3)
C62 0.034(4) 0.017(4) 0.050(5) 0.004(4) 0.003(4) 0.010(3)
C63 0.036(5) 0.018(4) 0.055(5) 0.002(4) 0.001(4) 0.011(3)
C64 0.037(4) 0.019(3) 0.059(5) 0.002(4) -0.001(4) 0.011(3)
C65 0.038(5) 0.020(4) 0.055(5) 0.001(4) 0.001(4) 0.014(3)
C66 0.035(4) 0.017(4) 0.052(5) 0.003(4) 0.004(4) 0.012(3)
C67 0.051(8) 0.025(6) 0.070(9) -0.006(6) -0.012(8) 0.017(5)
C70 0.023(4) 0.021(3) 0.043(5) 0.007(3) -0.010(3) 0.002(3)
C71 0.029(4) 0.028(4) 0.041(4) 0.005(3) -0.011(3) 0.003(3)
C72 0.030(4) 0.032(4) 0.042(5) 0.003(4) -0.014(4) 0.005(3)
C73 0.034(5) 0.038(4) 0.044(5) 0.004(4) -0.017(4) 0.007(4)
C74 0.040(4) 0.044(4) 0.046(5) 0.000(4) -0.020(4) 0.007(4)
C75 0.041(5) 0.039(4) 0.044(5) 0.000(4) -0.016(4) 0.006(4)
C76 0.036(5) 0.033(4) 0.041(5) 0.002(4) -0.012(4) 0.006(4)
C77 0.061(9) 0.071(8) 0.063(9) -0.012(6) -0.031(8) 0.002(8)
C81 0.032(4) 0.033(3) 0.054(5) 0.020(3) -0.015(3) -0.007(3)
C82 0.038(4) 0.040(4) 0.057(5) 0.025(4) -0.021(4) -0.011(4)
C83 0.045(5) 0.046(4) 0.063(6) 0.028(4) -0.021(4) -0.009(4)
C84 0.051(5) 0.045(4) 0.067(5) 0.030(4) -0.018(4) -0.009(4)
C85 0.046(5) 0.042(4) 0.066(6) 0.029(4) -0.014(4) -0.011(4)
C86 0.039(5) 0.039(4) 0.061(5) 0.024(4) -0.014(4) -0.010(4)
C87 0.078(10) 0.050(6) 0.087(10) 0.034(8) -0.022(9) -0.008(7)

loop_
_atom_type_symbol
_atom_type_description
_atom_type_scat_dispersion_real
_atom_type_scat_dispersion_imag
_atom_type_scat_source
C C 0.0033 0.0016 'International Tables Vol C Tables 4.2.6.8 and 6.1.1.4'
H H 0.0000 0.0000 'International Tables Vol C Tables 4.2.6.8 and 6.1.1.4'
N N 0.0061 0.0033 'International Tables Vol C Tables 4.2.6.8 and 6.1.1.4'
O O 0.0106 0.0060 'International Tables Vol C Tables 4.2.6.8 and 6.1.1.4'
F F 0.0171 0.0103 'International Tables Vol C Tables 4.2.6.8 and 6.1.1.4'
P P 0.1023 0.0942 'International Tables Vol C Tables 4.2.6.8 and 6.1.1.4'
Mo Mo -1.6832 0.6857 'International Tables Vol C Tables 4.2.6.8 and 6.1.1.4'

loop_
_geom_angle_atom_site_label_1
_geom_angle_atom_site_label_2
_geom_angle_atom_site_label_3
_geom_angle
_geom_angle_site_symmetry_1
_geom_angle_site_symmetry_3
_geom_angle_publ_flag
N33 Mo1 N11 92.9(6) . . ?
N33 Mo1 Mo2 96.2(4) . . ?
N11 Mo1 Mo2 89.6(4) . . ?
N33 Mo1 N2 91.1(6) . . ?
N11 Mo1 N2 166.2(6) . . ?
Mo2 Mo1 N2 103.0(5) . . ?
N33 Mo1 N1 160.8(6) . . ?
N11 Mo1 N1 89.6(5) . . ?
Mo2 Mo1 N1 102.8(4) . . ?
N2 Mo1 N1 82.4(5) . . ?
N33 Mo1 Mo4 133.3(4) . . ?
N11 Mo1 Mo4 133.4(4) . . ?
Mo2 Mo1 Mo4 90.55(7) . . ?
N2 Mo1 Mo4 42.6(4) . . ?
N1 Mo1 Mo4 45.1(3) . . ?
N44 Mo2 N22 94.0(5) . . ?
N44 Mo2 Mo1 92.5(4) . . ?
N22 Mo2 Mo1 93.7(4) . . ?
N44 Mo2 N4 90.7(5) . . ?
N22 Mo2 N4 165.2(7) . . ?
Mo1 Mo2 N4 100.1(4) . . ?
N44 Mo2 N3 160.6(6) . . ?
N22 Mo2 N3 90.0(5) . . ?
Mo1 Mo2 N3 106.2(4) . . ?
N4 Mo2 N3 81.1(6) . . ?
N44 Mo2 Mo3 134.3(3) . . ?
N22 Mo2 Mo3 131.4(4) . . ?
Mo1 Mo2 Mo3 89.45(6) . . ?
N4 Mo2 Mo3 44.3(4) . . ?
N3 Mo2 Mo3 43.2(3) . . ?
N5 Mo3 N7 93.0(6) . . ?
N5 Mo3 Mo4 92.4(4) . . ?
N7 Mo3 Mo4 90.9(4) . . ?
N5 Mo3 N3 89.2(6) . . ?
N7 Mo3 N3 160.9(6) . . ?
Mo4 Mo3 N3 108.0(5) . . ?
N5 Mo3 N4 166.6(6) . . ?
N7 Mo3 N4 90.5(5) . . ?
Mo4 Mo3 N4 100.5(5) . . ?
N3 Mo3 N4 83.3(5) . . ?
N5 Mo3 Mo2 133.5(4) . . ?
N7 Mo3 Mo2 133.4(4) . . ?
Mo4 Mo3 Mo2 90.39(7) . . ?
N3 Mo3 Mo2 46.3(4) . . ?
N4 Mo3 Mo2 43.7(3) . . ?
N6 Mo4 N8 93.9(5) . . ?
N6 Mo4 N2 166.2(6) . . ?
N8 Mo4 N2 90.8(6) . . ?
N6 Mo4 Mo3 90.3(4) . . ?
N8 Mo4 Mo3 91.3(4) . . ?
N2 Mo4 Mo3 102.6(5) . . ?
N6 Mo4 N1 89.5(5) . . ?
N8 Mo4 N1 166.3(6) . . ?
N2 Mo4 N1 83.0(6) . . ?
Mo3 Mo4 N1 102.0(4) . . ?
N6 Mo4 Mo1 133.5(3) . . ?
N8 Mo4 Mo1 132.6(4) . . ?
N2 Mo4 Mo1 43.1(4) . . ?
Mo3 Mo4 Mo1 89.61(6) . . ?
N1 Mo4 Mo1 45.3(4) . . ?
C1 N1 Mo4 129.5(14) . . ?
C1 N1 Mo1 134.4(12) . . ?
Mo4 N1 Mo1 89.6(5) . . ?
C2 N2 Mo4 127.8(13) . . ?
C2 N2 Mo1 137.9(14) . . ?
Mo4 N2 Mo1 94.2(5) . . ?
C3 N3 Mo3 142.0(15) . . ?
C3 N3 Mo2 121.1(16) . . ?
Mo3 N3 Mo2 90.5(5) . . ?
C4 N4 Mo2 129.9(16) . . ?
C4 N4 Mo3 132.7(13) . . ?
Mo2 N4 Mo3 92.0(5) . . ?
C50 N5 C51 112.7(16) . . ?
C50 N5 Mo3 122.5(13) . . ?
C51 N5 Mo3 123.7(11) . . ?
C50 N6 C61 117.2(14) . . ?
C50 N6 Mo4 122.6(11) . . ?
C61 N6 Mo4 120.1(12) . . ?
C70 N7 C71 118.0(14) . . ?
C70 N7 Mo3 121.8(12) . . ?
C71 N7 Mo3 119.3(11) . . ?
C70 N8 C81 112.6(13) . . ?
C70 N8 Mo4 121.4(10) . . ?
C81 N8 Mo4 125.8(11) . . ?
C10 N11 C11 124.5(15) . . ?
C10 N11 Mo1 119.4(12) . . ?
C11 N11 Mo1 115.5(11) . . ?
C10 N22 C21 123.4(14) . . ?
C10 N22 Mo2 113.7(11) . . ?
C21 N22 Mo2 122.8(12) . . ?
C31 N33 C30 119.4(14) . . ?
C31 N33 Mo1 127.8(11) . . ?
C30 N33 Mo1 110.3(12) . . ?
C30 N44 C41 122.0(16) . . ?
C30 N44 Mo2 115.9(11) . . ?
C41 N44 Mo2 121.9(14) . . ?
C54 O5 C57 122.2(17) . . ?
C64 O6 C67 115.1(14) . . ?
C74 O7 C77 118.9(16) . . ?
C84 O8 C87 122.2(19) . . ?
C14 O11 C17 115.7(16) . . ?
C24 O22 C27 110.8(16) . . ?
C37 O33 C34 112.6(18) . . ?
C44 O44 C47 110.4(15) . . ?
F3 P1 F6 82.1(11) . . ?
F3 P1 F5 99.7(13) . . ?
F6 P1 F5 177.0(13) . . ?
F3 P1 F4 86.5(12) . . ?
F6 P1 F4 89.0(10) . . ?
F5 P1 F4 93.5(11) . . ?
F3 P1 F2 87.9(11) . . ?
F6 P1 F2 91.9(10) . . ?
F5 P1 F2 85.7(10) . . ?
F4 P1 F2 174.2(15) . . ?
F3 P1 F1 174.3(12) . . ?
F6 P1 F1 93.6(13) . . ?
F5 P1 F1 84.7(12) . . ?
F4 P1 F1 89.7(12) . . ?
F2 P1 F1 96.0(12) . . ?
O1 C1 N1 178(2) . . ?
O2 C2 N2 172(2) . . ?
N3 C3 O3 174(3) . . ?
N4 C4 O4 177(3) . . ?
N11 C10 N22 123.4(15) . . ?
N11 C10 H10 118.3 . . ?
N22 C10 H10 118.3 . . ?
C16 C11 C12 120.4(19) . . ?
C16 C11 N11 119.4(17) . . ?
C12 C11 N11 120.1(17) . . ?
C11 C12 C13 118.7(19) . . ?
C11 C12 H12A 120.7 . . ?
C13 C12 H12A 120.7 . . ?
C14 C13 C12 120.6(19) . . ?
C14 C13 H13A 119.7 . . ?
C12 C13 H13A 119.7 . . ?
C13 C14 C15 122(2) . . ?
C13 C14 O11 114.4(18) . . ?
C15 C14 O11 123.1(18) . . ?
C14 C15 C16 116.5(18) . . ?
C14 C15 H15A 121.8 . . ?
C16 C15 H15A 121.8 . . ?
C11 C16 C15 121.0(19) . . ?
C11 C16 H16A 119.5 . . ?
C15 C16 H16A 119.5 . . ?
O11 C17 H17A 109.5 . . ?
O11 C17 H17B 109.5 . . ?
H17A C17 H17B 109.5 . . ?
O11 C17 H17C 109.5 . . ?
H17A C17 H17C 109.5 . . ?
H17B C17 H17C 109.5 . . ?
C22 C21 N22 118.7(16) . . ?
C22 C21 C26 118.7(19) . . ?
N22 C21 C26 122.3(17) . . ?
C21 C22 C23 123.0(19) . . ?
C21 C22 H22A 118.5 . . ?
C23 C22 H22A 118.5 . . ?
C24 C23 C22 123(2) . . ?
C24 C23 H23A 118.7 . . ?
C22 C23 H23A 118.7 . . ?
C23 C24 C25 113.5(18) . . ?
C23 C24 O22 119(2) . . ?
C25 C24 O22 122.2(18) . . ?
C26 C25 C24 122.0(18) . . ?
C26 C25 H25A 119.0 . . ?
C24 C25 H25A 119.0 . . ?
C21 C26 C25 117.4(19) . . ?
C21 C26 H26A 121.3 . . ?
C25 C26 H26A 121.3 . . ?
O22 C27 H27A 109.5 . . ?
O22 C27 H27B 109.5 . . ?
H27A C27 H27B 109.5 . . ?
O22 C27 H27C 109.5 . . ?
H27A C27 H27C 109.5 . . ?
H27B C27 H27C 109.5 . . ?
N44 C30 N33 124.8(16) . . ?
N44 C30 H30A 117.6 . . ?
N33 C30 H30A 117.6 . . ?
N33 C31 C32 110.9(11) . . ?
N33 C31 C36 129.1(11) . . ?
C32 C31 C36 120.0 . . ?
C31 C32 C33 120.0 . . ?
C31 C32 H32A 120.0 . . ?
C33 C32 H32A 120.0 . . ?
C32 C33 C34 120.0 . . ?
C32 C33 H33A 120.0 . . ?
C34 C33 H33A 120.0 . . ?
C35 C34 C33 120.0 . . ?
C35 C34 O33 126.9(11) . . ?
C33 C34 O33 113.1(11) . . ?
C34 C35 C36 120.0 . . ?
C34 C35 H35A 120.0 . . ?
C36 C35 H35A 120.0 . . ?
C35 C36 C31 120.0 . . ?
C35 C36 H36A 120.0 . . ?
C31 C36 H36A 120.0 . . ?
O33 C37 H37A 109.5 . . ?
O33 C37 H37B 109.5 . . ?
H37A C37 H37B 109.5 . . ?
O33 C37 H37C 109.5 . . ?
H37A C37 H37C 109.5 . . ?
H37B C37 H37C 109.5 . . ?
C42 C41 N44 122.6(18) . . ?
C42 C41 C46 117.4(16) . . ?
N44 C41 C46 120.0(15) . . ?
C43 C42 C41 119.9(19) . . ?
C43 C42 H42A 120.0 . . ?
C41 C42 H42A 120.0 . . ?
C44 C43 C42 123.6(17) . . ?
C44 C43 H43A 118.2 . . ?
C42 C43 H43A 118.2 . . ?
C43 C44 O44 130.7(16) . . ?
C43 C44 C45 120.4(17) . . ?
O44 C44 C45 108.7(17) . . ?
C46 C45 C44 117.1(19) . . ?
C46 C45 H45A 121.5 . . ?
C44 C45 H45A 121.5 . . ?
C45 C46 C41 121.3(16) . . ?
C45 C46 H46A 119.3 . . ?
C41 C46 H46A 119.3 . . ?
O44 C47 H47A 109.5 . . ?
O44 C47 H47B 109.5 . . ?
H47A C47 H47B 109.5 . . ?
O44 C47 H47C 109.5 . . ?
H47A C47 H47C 109.5 . . ?
H47B C47 H47C 109.5 . . ?
N5 C50 N6 112.1(16) . . ?
N5 C50 H50A 124.0 . . ?
N6 C50 H50A 124.0 . . ?
C56 C51 C52 113.6(19) . . ?
C56 C51 N5 118.4(17) . . ?
C52 C51 N5 126.4(18) . . ?
C53 C52 C51 126(2) . . ?
C53 C52 H52A 116.8 . . ?
C51 C52 H52A 116.8 . . ?
C52 C53 C54 121(2) . . ?
C52 C53 H53A 119.6 . . ?
C54 C53 H53A 119.6 . . ?
O5 C54 C55 116.7(19) . . ?
O5 C54 C53 129(2) . . ?
C55 C54 C53 114.2(19) . . ?
C56 C55 C54 119(2) . . ?
C56 C55 H55A 120.7 . . ?
C54 C55 H55A 120.7 . . ?
C51 C56 C55 126(2) . . ?
C51 C56 H56A 117.1 . . ?
C55 C56 H56A 117.1 . . ?
O5 C57 H57A 109.5 . . ?
O5 C57 H57B 109.5 . . ?
H57A C57 H57B 109.5 . . ?
O5 C57 H57C 109.5 . . ?
H57A C57 H57C 109.5 . . ?
H57B C57 H57C 109.5 . . ?
C62 C61 C66 122.1(16) . . ?
C62 C61 N6 119.5(14) . . ?
C66 C61 N6 117.4(16) . . ?
C61 C62 C63 119.9(16) . . ?
C61 C62 H62A 120.0 . . ?
C63 C62 H62A 120.0 . . ?
C62 C63 C64 116.5(18) . . ?
C62 C63 H63A 121.8 . . ?
C64 C63 H63A 121.8 . . ?
C65 C64 O6 127.6(14) . . ?
C65 C64 C63 123.6(16) . . ?
O6 C64 C63 108.8(16) . . ?
C64 C65 C66 116.5(15) . . ?
C64 C65 H65A 121.8 . . ?
C66 C65 H65A 121.8 . . ?
C61 C66 C65 121.0(18) . . ?
C61 C66 H66A 119.5 . . ?
C65 C66 H66A 119.5 . . ?
O6 C67 H67A 109.5 . . ?
O6 C67 H67B 109.5 . . ?
H67A C67 H67B 109.5 . . ?
O6 C67 H67C 109.5 . . ?
H67A C67 H67C 109.5 . . ?
H67B C67 H67C 109.5 . . ?
N7 C70 N8 114.4(14) . . ?
N7 C70 H70A 122.8 . . ?
N8 C70 H70A 122.8 . . ?
C76 C71 C72 118.8(17) . . ?
C76 C71 N7 122.0(15) . . ?
C72 C71 N7 118.8(15) . . ?
C73 C72 C71 120.6(17) . . ?
C73 C72 H72A 119.7 . . ?
C71 C72 H72A 119.7 . . ?
C72 C73 C74 120.2(17) . . ?
C72 C73 H73A 119.9 . . ?
C74 C73 H73A 119.9 . . ?
C73 C74 O7 117.4(16) . . ?
C73 C74 C75 120.7(17) . . ?
O7 C74 C75 121.8(16) . . ?
C76 C75 C74 116.6(17) . . ?
C76 C75 H75A 121.7 . . ?
C74 C75 H75A 121.7 . . ?
C75 C76 C71 123.0(17) . . ?
C75 C76 H76A 118.5 . . ?
C71 C76 H76A 118.5 . . ?
O7 C77 H77A 109.5 . . ?
O7 C77 H77B 109.5 . . ?
H77A C77 H77B 109.5 . . ?
O7 C77 H77C 109.5 . . ?
H77A C77 H77C 109.5 . . ?
H77B C77 H77C 109.5 . . ?
C86 C81 N8 131.5(17) . . ?
C86 C81 C82 112.1(16) . . ?
N8 C81 C82 113.7(15) . . ?
C83 C82 C81 118.9(17) . . ?
C83 C82 H82A 120.6 . . ?
C81 C82 H82A 120.6 . . ?
C84 C83 C82 124.0(19) . . ?
C84 C83 H83A 118.0 . . ?
C82 C83 H83A 118.0 . . ?
C85 C84 O8 128.2(19) . . ?
C85 C84 C83 111.3(18) . . ?
O8 C84 C83 116(2) . . ?
C84 C85 C86 129.0(19) . . ?
C84 C85 H85A 115.5 . . ?
C86 C85 H85A 115.5 . . ?
C81 C86 C85 120.7(19) . . ?
C81 C86 H86A 119.7 . . ?
C85 C86 H86A 119.7 . . ?
O8 C87 H87A 109.5 . . ?
O8 C87 H87B 109.5 . . ?
H87A C87 H87B 109.5 . . ?
O8 C87 H87C 109.5 . . ?
H87A C87 H87C 109.5 . . ?
H87B C87 H87C 109.5 . . ?

loop_
_geom_bond_atom_site_label_1
_geom_bond_atom_site_label_2
_geom_bond_distance
_geom_bond_site_symmetry_2
_geom_bond_publ_flag
Mo1 N33 2.065(15) . ?
Mo1 N11 2.115(13) . ?
Mo1 Mo2 2.137(2) . ?
Mo1 N2 2.149(14) . ?
Mo1 N1 2.228(14) . ?
Mo1 Mo4 3.135(2) . ?
Mo2 N44 2.107(15) . ?
Mo2 N22 2.118(12) . ?
Mo2 N4 2.169(13) . ?
Mo2 N3 2.269(15) . ?
Mo2 Mo3 3.1406(19) . ?
Mo3 N5 2.035(15) . ?
Mo3 N7 2.100(12) . ?
Mo3 Mo4 2.137(2) . ?
Mo3 N3 2.150(14) . ?
Mo3 N4 2.195(15) . ?
Mo4 N6 2.047(15) . ?
Mo4 N8 2.056(12) . ?
Mo4 N2 2.129(15) . ?
Mo4 N1 2.222(13) . ?
N1 C1 1.18(2) . ?
N2 C2 1.22(2) . ?
N3 C3 1.07(2) . ?
N4 C4 1.12(2) . ?
N5 C50 1.32(2) . ?
N5 C51 1.44(2) . ?
N6 C50 1.37(2) . ?
N6 C61 1.51(2) . ?
N7 C70 1.28(2) . ?
N7 C71 1.42(2) . ?
N8 C70 1.36(2) . ?
N8 C81 1.44(2) . ?
N11 C10 1.25(2) . ?
N11 C11 1.45(2) . ?
N22 C10 1.32(2) . ?
N22 C21 1.38(2) . ?
N33 C31 1.307(17) . ?
N33 C30 1.48(2) . ?
N44 C30 1.28(2) . ?
N44 C41 1.39(2) . ?
O1 C1 1.15(2) . ?
O2 C2 1.17(2) . ?
O3 C3 1.27(2) . ?
O4 C4 1.19(2) . ?
O5 C54 1.31(2) . ?
O5 C57 1.50(2) . ?
O6 C64 1.42(2) . ?
O6 C67 1.430(19) . ?
O7 C74 1.39(2) . ?
O7 C77 1.40(2) . ?
O8 C84 1.29(2) . ?
O8 C87 1.33(2) . ?
O11 C14 1.39(2) . ?
O11 C17 1.40(2) . ?
O22 C24 1.46(2) . ?
O22 C27 1.49(2) . ?
O33 C37 1.22(3) . ?
O33 C34 1.425(18) . ?
O44 C44 1.38(2) . ?
O44 C47 1.48(2) . ?
P1 F3 1.47(2) . ?
P1 F6 1.520(18) . ?
P1 F5 1.523(19) . ?
P1 F4 1.535(17) . ?
P1 F2 1.554(17) . ?
P1 F1 1.56(2) . ?
C10 H10 0.9400 . ?
C11 C16 1.33(3) . ?
C11 C12 1.36(2) . ?
C12 C13 1.42(3) . ?
C12 H12A 0.9400 . ?
C13 C14 1.30(3) . ?
C13 H13A 0.9400 . ?
C14 C15 1.38(3) . ?
C15 C16 1.44(3) . ?
C15 H15A 0.9400 . ?
C16 H16A 0.9400 . ?
C17 H17A 0.9700 . ?
C17 H17B 0.9700 . ?
C17 H17C 0.9700 . ?
C21 C22 1.31(3) . ?
C21 C26 1.39(2) . ?
C22 C23 1.35(3) . ?
C22 H22A 0.9400 . ?
C23 C24 1.34(3) . ?
C23 H23A 0.9400 . ?
C24 C25 1.42(3) . ?
C25 C26 1.40(3) . ?
C25 H25A 0.9400 . ?
C26 H26A 0.9400 . ?
C27 H27A 0.9700 . ?
C27 H27B 0.9700 . ?
C27 H27C 0.9700 . ?
C30 H30A 0.9400 . ?
C31 C32 1.3900 . ?
C31 C36 1.3900 . ?
C32 C33 1.3900 . ?
C32 H32A 0.9400 . ?
C33 C34 1.3900 . ?
C33 H33A 0.9400 . ?
C34 C35 1.3900 . ?
C35 C36 1.3900 . ?
C35 H35A 0.9400 . ?
C36 H36A 0.9400 . ?
C37 H37A 0.9700 . ?
C37 H37B 0.9700 . ?
C37 H37C 0.9700 . ?
C41 C42 1.38(2) . ?
C41 C46 1.42(3) . ?
C42 C43 1.38(2) . ?
C42 H42A 0.9400 . ?
C43 C44 1.27(3) . ?
C43 H43A 0.9400 . ?
C44 C45 1.45(3) . ?
C45 C46 1.38(2) . ?
C45 H45A 0.9400 . ?
C46 H46A 0.9400 . ?
C47 H47A 0.9700 . ?
C47 H47B 0.9700 . ?
C47 H47C 0.9700 . ?
C50 H50A 0.9400 . ?
C51 C56 1.30(3) . ?
C51 C52 1.33(2) . ?
C52 C53 1.30(3) . ?
C52 H52A 0.9400 . ?
C53 C54 1.41(3) . ?
C53 H53A 0.9400 . ?
C54 C55 1.40(3) . ?
C55 C56 1.36(3) . ?
C55 H55A 0.9400 . ?
C56 H56A 0.9400 . ?
C57 H57A 0.9700 . ?
C57 H57B 0.9700 . ?
C57 H57C 0.9700 . ?
C61 C62 1.32(3) . ?
C61 C66 1.35(2) . ?
C62 C63 1.38(2) . ?
C62 H62A 0.9400 . ?
C63 C64 1.44(2) . ?
C63 H63A 0.9400 . ?
C64 C65 1.31(3) . ?
C65 C66 1.40(2) . ?
C65 H65A 0.9400 . ?
C66 H66A 0.9400 . ?
C67 H67A 0.9700 . ?
C67 H67B 0.9700 . ?
C67 H67C 0.9700 . ?
C70 H70A 0.9400 . ?
C71 C76 1.38(2) . ?
C71 C72 1.41(2) . ?
C72 C73 1.35(2) . ?
C72 H72A 0.9400 . ?
C73 C74 1.39(3) . ?
C73 H73A 0.9400 . ?
C74 C75 1.44(2) . ?
C75 C76 1.37(2) . ?
C75 H75A 0.9400 . ?
C76 H76A 0.9400 . ?
C77 H77A 0.9700 . ?
C77 H77B 0.9700 . ?
C77 H77C 0.9700 . ?
C81 C86 1.34(2) . ?
C81 C82 1.46(2) . ?
C82 C83 1.41(2) . ?
C82 H82A 0.9400 . ?
C83 C84 1.38(3) . ?
C83 H83A 0.9400 . ?
C84 C85 1.25(3) . ?
C85 C86 1.41(2) . ?
C85 H85A 0.9400 . ?
C86 H86A 0.9400 . ?
C87 H87A 0.9700 . ?
C87 H87B 0.9700 . ?
C87 H87C 0.9700 . ?

loop_
_geom_torsion_atom_site_label_1
_geom_torsion_atom_site_label_2
_geom_torsion_atom_site_label_3
_geom_torsion_atom_site_label_4
_geom_torsion
_geom_torsion_site_symmetry_1
_geom_torsion_site_symmetry_2
_geom_torsion_site_symmetry_3
_geom_torsion_site_symmetry_4
_geom_torsion_publ_flag
N33 Mo1 Mo2 N44 -0.5(5) . . . . ?
N11 Mo1 Mo2 N44 92.4(5) . . . . ?
N2 Mo1 Mo2 N44 -93.1(5) . . . . ?
N1 Mo1 Mo2 N44 -178.1(5) . . . . ?
Mo4 Mo1 Mo2 N44 -134.2(3) . . . . ?
N33 Mo1 Mo2 N22 -94.7(6) . . . . ?
N11 Mo1 Mo2 N22 -1.8(6) . . . . ?
N2 Mo1 Mo2 N22 172.7(6) . . . . ?
N1 Mo1 Mo2 N22 87.7(5) . . . . ?
Mo4 Mo1 Mo2 N22 131.6(4) . . . . ?
N33 Mo1 Mo2 N4 90.6(6) . . . . ?
N11 Mo1 Mo2 N4 -176.5(6) . . . . ?
N2 Mo1 Mo2 N4 -2.0(6) . . . . ?
N1 Mo1 Mo2 N4 -87.0(5) . . . . ?
Mo4 Mo1 Mo2 N4 -43.1(4) . . . . ?
N33 Mo1 Mo2 N3 174.2(5) . . . . ?
N11 Mo1 Mo2 N3 -92.9(6) . . . . ?
N2 Mo1 Mo2 N3 81.7(5) . . . . ?
N1 Mo1 Mo2 N3 -3.3(5) . . . . ?
Mo4 Mo1 Mo2 N3 40.5(4) . . . . ?
N33 Mo1 Mo2 Mo3 133.8(4) . . . . ?
N11 Mo1 Mo2 Mo3 -133.3(4) . . . . ?
N2 Mo1 Mo2 Mo3 41.3(4) . . . . ?
N1 Mo1 Mo2 Mo3 -43.7(3) . . . . ?
Mo4 Mo1 Mo2 Mo3 0.12(6) . . . . ?
N44 Mo2 Mo3 N5 -173.6(8) . . . . ?
N22 Mo2 Mo3 N5 -1.0(8) . . . . ?
Mo1 Mo2 Mo3 N5 93.5(6) . . . . ?
N4 Mo2 Mo3 N5 -161.4(9) . . . . ?
N3 Mo2 Mo3 N5 -21.2(9) . . . . ?
N44 Mo2 Mo3 N7 1.2(8) . . . . ?
N22 Mo2 Mo3 N7 173.8(8) . . . . ?
Mo1 Mo2 Mo3 N7 -91.7(5) . . . . ?
N4 Mo2 Mo3 N7 13.4(8) . . . . ?
N3 Mo2 Mo3 N7 153.6(8) . . . . ?
N44 Mo2 Mo3 Mo4 92.8(6) . . . . ?
N22 Mo2 Mo3 Mo4 -94.7(5) . . . . ?
Mo1 Mo2 Mo3 Mo4 -0.18(8) . . . . ?
N4 Mo2 Mo3 Mo4 104.9(7) . . . . ?
N3 Mo2 Mo3 Mo4 -114.9(6) . . . . ?
N44 Mo2 Mo3 N3 -152.4(9) . . . . ?
N22 Mo2 Mo3 N3 20.2(8) . . . . ?
Mo1 Mo2 Mo3 N3 114.7(6) . . . . ?
N4 Mo2 Mo3 N3 -140.2(9) . . . . ?
N44 Mo2 Mo3 N4 -12.2(9) . . . . ?
N22 Mo2 Mo3 N4 160.4(9) . . . . ?
Mo1 Mo2 Mo3 N4 -105.1(7) . . . . ?
N3 Mo2 Mo3 N4 140.2(9) . . . . ?
N5 Mo3 Mo4 N6 0.1(5) . . . . ?
N7 Mo3 Mo4 N6 -93.0(5) . . . . ?
N3 Mo3 Mo4 N6 90.0(6) . . . . ?
N4 Mo3 Mo4 N6 176.3(5) . . . . ?
Mo2 Mo3 Mo4 N6 133.6(3) . . . . ?
N5 Mo3 Mo4 N8 94.0(6) . . . . ?
N7 Mo3 Mo4 N8 1.0(6) . . . . ?
N3 Mo3 Mo4 N8 -176.0(6) . . . . ?
N4 Mo3 Mo4 N8 -89.7(5) . . . . ?
Mo2 Mo3 Mo4 N8 -132.5(4) . . . . ?
N5 Mo3 Mo4 N2 -174.9(6) . . . . ?
N7 Mo3 Mo4 N2 92.1(6) . . . . ?
N3 Mo3 Mo4 N2 -84.9(6) . . . . ?
N4 Mo3 Mo4 N2 1.4(5) . . . . ?
Mo2 Mo3 Mo4 N2 -41.4(4) . . . . ?
N5 Mo3 Mo4 N1 -89.5(6) . . . . ?
N7 Mo3 Mo4 N1 177.4(6) . . . . ?
N3 Mo3 Mo4 N1 0.5(6) . . . . ?
N4 Mo3 Mo4 N1 86.7(5) . . . . ?
Mo2 Mo3 Mo4 N1 44.0(4) . . . . ?
N5 Mo3 Mo4 Mo1 -133.4(4) . . . . ?
N7 Mo3 Mo4 Mo1 133.5(4) . . . . ?
N3 Mo3 Mo4 Mo1 -43.4(4) . . . . ?
N4 Mo3 Mo4 Mo1 42.8(3) . . . . ?
Mo2 Mo3 Mo4 Mo1 0.12(6) . . . . ?
N33 Mo1 Mo4 N6 170.7(8) . . . . ?
N11 Mo1 Mo4 N6 -0.2(9) . . . . ?
Mo2 Mo1 Mo4 N6 -90.2(6) . . . . ?
N2 Mo1 Mo4 N6 161.0(9) . . . . ?
N1 Mo1 Mo4 N6 17.4(8) . . . . ?
N33 Mo1 Mo4 N8 -7.9(7) . . . . ?
N11 Mo1 Mo4 N8 -178.8(8) . . . . ?
Mo2 Mo1 Mo4 N8 91.2(5) . . . . ?
N2 Mo1 Mo4 N8 -17.6(9) . . . . ?
N1 Mo1 Mo4 N8 -161.2(8) . . . . ?
N33 Mo1 Mo4 N2 9.7(9) . . . . ?
N11 Mo1 Mo4 N2 -161.2(9) . . . . ?
Mo2 Mo1 Mo4 N2 108.8(7) . . . . ?
N1 Mo1 Mo4 N2 -143.6(9) . . . . ?
N33 Mo1 Mo4 Mo3 -99.3(6) . . . . ?
N11 Mo1 Mo4 Mo3 89.8(6) . . . . ?
Mo2 Mo1 Mo4 Mo3 -0.18(8) . . . . ?
N2 Mo1 Mo4 Mo3 -109.0(7) . . . . ?
N1 Mo1 Mo4 Mo3 107.4(6) . . . . ?
N33 Mo1 Mo4 N1 153.3(8) . . . . ?
N11 Mo1 Mo4 N1 -17.6(8) . . . . ?
Mo2 Mo1 Mo4 N1 -107.6(6) . . . . ?
N2 Mo1 Mo4 N1 143.6(9) . . . . ?
N6 Mo4 N1 C1 -13.2(17) . . . . ?
N8 Mo4 N1 C1 -118(3) . . . . ?
N2 Mo4 N1 C1 178.4(18) . . . . ?
Mo3 Mo4 N1 C1 77.0(17) . . . . ?
Mo1 Mo4 N1 C1 154(2) . . . . ?
N6 Mo4 N1 Mo1 -167.5(6) . . . . ?
N8 Mo4 N1 Mo1 88(2) . . . . ?
N2 Mo4 N1 Mo1 24.1(6) . . . . ?
Mo3 Mo4 N1 Mo1 -77.3(4) . . . . ?
N33 Mo1 N1 C1 113(2) . . . . ?
N11 Mo1 N1 C1 15(2) . . . . ?
Mo2 Mo1 N1 C1 -74(2) . . . . ?
N2 Mo1 N1 C1 -176(2) . . . . ?
Mo4 Mo1 N1 C1 -152(2) . . . . ?
N33 Mo1 N1 Mo4 -94.8(16) . . . . ?
N11 Mo1 N1 Mo4 167.3(6) . . . . ?
Mo2 Mo1 N1 Mo4 77.8(4) . . . . ?
N2 Mo1 N1 Mo4 -23.9(6) . . . . ?
N6 Mo4 N2 C2 100(3) . . . . ?
N8 Mo4 N2 C2 -10(2) . . . . ?
Mo3 Mo4 N2 C2 -102(2) . . . . ?
N1 Mo4 N2 C2 158(2) . . . . ?
Mo1 Mo4 N2 C2 -177(2) . . . . ?
N6 Mo4 N2 Mo1 -83(2) . . . . ?
N8 Mo4 N2 Mo1 167.1(6) . . . . ?
Mo3 Mo4 N2 Mo1 75.6(5) . . . . ?
N1 Mo4 N2 Mo1 -25.2(6) . . . . ?
N33 Mo1 N2 C2 4(2) . . . . ?
N11 Mo1 N2 C2 -103(3) . . . . ?
Mo2 Mo1 N2 C2 100(2) . . . . ?
N1 Mo1 N2 C2 -158(2) . . . . ?
Mo4 Mo1 N2 C2 177(3) . . . . ?
N33 Mo1 N2 Mo4 -172.9(7) . . . . ?
N11 Mo1 N2 Mo4 80(3) . . . . ?
Mo2 Mo1 N2 Mo4 -76.3(6) . . . . ?
N1 Mo1 N2 Mo4 25.1(6) . . . . ?
N5 Mo3 N3 C3 16(3) . . . . ?
N7 Mo3 N3 C3 113(3) . . . . ?
Mo4 Mo3 N3 C3 -76(3) . . . . ?
N4 Mo3 N3 C3 -175(3) . . . . ?
Mo2 Mo3 N3 C3 -148(3) . . . . ?
N5 Mo3 N3 Mo2 164.8(6) . . . . ?
N7 Mo3 N3 Mo2 -98.2(18) . . . . ?
Mo4 Mo3 N3 Mo2 72.5(5) . . . . ?
N4 Mo3 N3 Mo2 -26.4(6) . . . . ?
N44 Mo2 N3 C3 -109(2) . . . . ?
N22 Mo2 N3 C3 -7.1(18) . . . . ?
Mo1 Mo2 N3 C3 86.7(17) . . . . ?
N4 Mo2 N3 C3 -175.3(18) . . . . ?
Mo3 Mo2 N3 C3 158(2) . . . . ?
N44 Mo2 N3 Mo3 92.9(15) . . . . ?
N22 Mo2 N3 Mo3 -165.0(6) . . . . ?
Mo1 Mo2 N3 Mo3 -71.1(5) . . . . ?
N4 Mo2 N3 Mo3 26.9(6) . . . . ?
N44 Mo2 N4 C4 15.3(19) . . . . ?
N22 Mo2 N4 C4 124(3) . . . . ?
Mo1 Mo2 N4 C4 -77.4(19) . . . . ?
N3 Mo2 N4 C4 178(2) . . . . ?
Mo3 Mo2 N4 C4 -156(2) . . . . ?
N44 Mo2 N4 Mo3 171.3(6) . . . . ?
N22 Mo2 N4 Mo3 -80(2) . . . . ?
Mo1 Mo2 N4 Mo3 78.7(5) . . . . ?
N3 Mo2 N4 Mo3 -26.3(6) . . . . ?
N5 Mo3 N4 C4 -121(3) . . . . ?
N7 Mo3 N4 C4 -15(2) . . . . ?
Mo4 Mo3 N4 C4 76(2) . . . . ?
N3 Mo3 N4 C4 -177(2) . . . . ?
Mo2 Mo3 N4 C4 155(3) . . . . ?
N5 Mo3 N4 Mo2 84(2) . . . . ?
N7 Mo3 N4 Mo2 -170.3(6) . . . . ?
Mo4 Mo3 N4 Mo2 -79.4(5) . . . . ?
N3 Mo3 N4 Mo2 27.7(6) . . . . ?
N7 Mo3 N5 C50 93.0(13) . . . . ?
Mo4 Mo3 N5 C50 2.0(13) . . . . ?
N3 Mo3 N5 C50 -106.0(13) . . . . ?
N4 Mo3 N5 C50 -161.9(19) . . . . ?
Mo2 Mo3 N5 C50 -90.8(13) . . . . ?
N7 Mo3 N5 C51 -99.6(14) . . . . ?
Mo4 Mo3 N5 C51 169.5(13) . . . . ?
N3 Mo3 N5 C51 61.5(14) . . . . ?
N4 Mo3 N5 C51 6(3) . . . . ?
Mo2 Mo3 N5 C51 76.6(15) . . . . ?
N8 Mo4 N6 C50 -93.4(12) . . . . ?
N2 Mo4 N6 C50 156.8(18) . . . . ?
Mo3 Mo4 N6 C50 -2.1(12) . . . . ?
N1 Mo4 N6 C50 99.9(12) . . . . ?
Mo1 Mo4 N6 C50 87.7(13) . . . . ?
N8 Mo4 N6 C61 83.0(11) . . . . ?
N2 Mo4 N6 C61 -27(3) . . . . ?
Mo3 Mo4 N6 C61 174.3(10) . . . . ?
N1 Mo4 N6 C61 -83.7(11) . . . . ?
Mo1 Mo4 N6 C61 -95.9(10) . . . . ?
N5 Mo3 N7 C70 -90.1(15) . . . . ?
Mo4 Mo3 N7 C70 2.3(15) . . . . ?
N3 Mo3 N7 C70 173.5(16) . . . . ?
N4 Mo3 N7 C70 102.9(15) . . . . ?
Mo2 Mo3 N7 C70 93.7(14) . . . . ?
N5 Mo3 N7 C71 78.5(13) . . . . ?
Mo4 Mo3 N7 C71 171.0(13) . . . . ?
N3 Mo3 N7 C71 -18(3) . . . . ?
N4 Mo3 N7 C71 -88.5(14) . . . . ?
Mo2 Mo3 N7 C71 -97.7(14) . . . . ?
N6 Mo4 N8 C70 85.9(13) . . . . ?
N2 Mo4 N8 C70 -107.1(13) . . . . ?
Mo3 Mo4 N8 C70 -4.5(13) . . . . ?
N1 Mo4 N8 C70 -169.9(19) . . . . ?
Mo1 Mo4 N8 C70 -95.2(13) . . . . ?
N6 Mo4 N8 C81 -88.2(15) . . . . ?
N2 Mo4 N8 C81 78.8(15) . . . . ?
Mo3 Mo4 N8 C81 -178.6(14) . . . . ?
N1 Mo4 N8 C81 16(3) . . . . ?
Mo1 Mo4 N8 C81 90.7(15) . . . . ?
N33 Mo1 N11 C10 96.4(15) . . . . ?
Mo2 Mo1 N11 C10 0.2(14) . . . . ?
N2 Mo1 N11 C10 -157(2) . . . . ?
N1 Mo1 N11 C10 -102.6(15) . . . . ?
Mo4 Mo1 N11 C10 -90.2(14) . . . . ?
N33 Mo1 N11 C11 -75.5(13) . . . . ?
Mo2 Mo1 N11 C11 -171.7(12) . . . . ?
N2 Mo1 N11 C11 31(3) . . . . ?
N1 Mo1 N11 C11 85.5(13) . . . . ?
Mo4 Mo1 N11 C11 97.9(13) . . . . ?
N44 Mo2 N22 C10 -88.9(13) . . . . ?
Mo1 Mo2 N22 C10 3.8(12) . . . . ?
N4 Mo2 N22 C10 163.0(18) . . . . ?
N3 Mo2 N22 C10 110.1(13) . . . . ?
Mo3 Mo2 N22 C10 96.4(13) . . . . ?
N44 Mo2 N22 C21 86.5(15) . . . . ?
Mo1 Mo2 N22 C21 179.3(14) . . . . ?
N4 Mo2 N22 C21 -22(3) . . . . ?
N3 Mo2 N22 C21 -74.5(15) . . . . ?
Mo3 Mo2 N22 C21 -88.2(15) . . . . ?
N11 Mo1 N33 C31 106.2(14) . . . . ?
Mo2 Mo1 N33 C31 -163.8(13) . . . . ?
N2 Mo1 N33 C31 -60.6(14) . . . . ?
N1 Mo1 N33 C31 9(3) . . . . ?
Mo4 Mo1 N33 C31 -67.1(15) . . . . ?
N11 Mo1 N33 C30 -92.3(11) . . . . ?
Mo2 Mo1 N33 C30 -2.4(10) . . . . ?
N2 Mo1 N33 C30 100.9(11) . . . . ?
N1 Mo1 N33 C30 170.4(13) . . . . ?
Mo4 Mo1 N33 C30 94.3(10) . . . . ?
N22 Mo2 N44 C30 98.0(12) . . . . ?
Mo1 Mo2 N44 C30 4.1(12) . . . . ?
N4 Mo2 N44 C30 -96.0(12) . . . . ?
N3 Mo2 N44 C30 -160.5(14) . . . . ?
Mo3 Mo2 N44 C30 -87.6(13) . . . . ?
N22 Mo2 N44 C41 -77.0(13) . . . . ?
Mo1 Mo2 N44 C41 -170.9(12) . . . . ?
N4 Mo2 N44 C41 88.9(13) . . . . ?
N3 Mo2 N44 C41 24(2) . . . . ?
Mo3 Mo2 N44 C41 97.4(12) . . . . ?
C11 N11 C10 N22 174.2(17) . . . . ?
Mo1 N11 C10 N22 3(3) . . . . ?
C21 N22 C10 N11 179.9(18) . . . . ?
Mo2 N22 C10 N11 -5(2) . . . . ?
C10 N11 C11 C16 -42(3) . . . . ?
Mo1 N11 C11 C16 129.1(16) . . . . ?
C10 N11 C11 C12 134(2) . . . . ?
Mo1 N11 C11 C12 -55(2) . . . . ?
C16 C11 C12 C13 -6(3) . . . . ?
N11 C11 C12 C13 177.3(16) . . . . ?
C11 C12 C13 C14 7(3) . . . . ?
C12 C13 C14 C15 -5(3) . . . . ?
C12 C13 C14 O11 176.4(17) . . . . ?
C17 O11 C14 C13 -176.8(19) . . . . ?
C17 O11 C14 C15 4(3) . . . . ?
C13 C14 C15 C16 3(3) . . . . ?
O11 C14 C15 C16 -178.5(18) . . . . ?
C12 C11 C16 C15 5(3) . . . . ?
N11 C11 C16 C15 -179.0(17) . . . . ?
C14 C15 C16 C11 -3(3) . . . . ?
C10 N22 C21 C22 165(2) . . . . ?
Mo2 N22 C21 C22 -10(3) . . . . ?
C10 N22 C21 C26 -21(3) . . . . ?
Mo2 N22 C21 C26 163.6(16) . . . . ?
N22 C21 C22 C23 177(2) . . . . ?
C26 C21 C22 C23 3(4) . . . . ?
C21 C22 C23 C24 10(4) . . . . ?
C22 C23 C24 C25 -19(4) . . . . ?
C22 C23 C24 O22 -175(2) . . . . ?
C27 O22 C24 C23 -178(2) . . . . ?
C27 O22 C24 C25 28(3) . . . . ?
C23 C24 C25 C26 17(4) . . . . ?
O22 C24 C25 C26 171(2) . . . . ?
C22 C21 C26 C25 -6(3) . . . . ?
N22 C21 C26 C25 -178.7(19) . . . . ?
C24 C25 C26 C21 -5(4) . . . . ?
C41 N44 C30 N33 167.7(14) . . . . ?
Mo2 N44 C30 N33 -7(2) . . . . ?
C31 N33 C30 N44 169.8(16) . . . . ?
Mo1 N33 C30 N44 7(2) . . . . ?
C30 N33 C31 C32 143.0(13) . . . . ?
Mo1 N33 C31 C32 -57.1(16) . . . . ?
C30 N33 C31 C36 -36(2) . . . . ?
Mo1 N33 C31 C36 123.7(12) . . . . ?
N33 C31 C32 C33 -179.3(14) . . . . ?
C36 C31 C32 C33 0.0 . . . . ?
C31 C32 C33 C34 0.0 . . . . ?
C32 C33 C34 C35 0.0 . . . . ?
C32 C33 C34 O33 177.4(15) . . . . ?
C37 O33 C34 C35 -14(3) . . . . ?
C37 O33 C34 C33 169.1(19) . . . . ?
C33 C34 C35 C36 0.0 . . . . ?
O33 C34 C35 C36 -177.0(17) . . . . ?
C34 C35 C36 C31 0.0 . . . . ?
N33 C31 C36 C35 179.1(17) . . . . ?
C32 C31 C36 C35 0.0 . . . . ?
C30 N44 C41 C42 -44(2) . . . . ?
Mo2 N44 C41 C42 130.6(16) . . . . ?
C30 N44 C41 C46 137.7(18) . . . . ?
Mo2 N44 C41 C46 -48(2) . . . . ?
N44 C41 C42 C43 -176.8(17) . . . . ?
C46 C41 C42 C43 1(3) . . . . ?
C41 C42 C43 C44 -3(3) . . . . ?
C42 C43 C44 O44 179.9(19) . . . . ?
C42 C43 C44 C45 5(3) . . . . ?
C47 O44 C44 C43 10(3) . . . . ?
C47 O44 C44 C45 -174.4(15) . . . . ?
C43 C44 C45 C46 -6(3) . . . . ?
O44 C44 C45 C46 178.0(16) . . . . ?
C44 C45 C46 C41 5(3) . . . . ?
C42 C41 C46 C45 -3(3) . . . . ?
N44 C41 C46 C45 175.4(17) . . . . ?
C51 N5 C50 N6 -172.3(14) . . . . ?
Mo3 N5 C50 N6 -3.6(19) . . . . ?
C61 N6 C50 N5 -172.8(13) . . . . ?
Mo4 N6 C50 N5 3.7(19) . . . . ?
C50 N5 C51 C56 -147.9(19) . . . . ?
Mo3 N5 C51 C56 44(2) . . . . ?
C50 N5 C51 C52 47(3) . . . . ?
Mo3 N5 C51 C52 -121(2) . . . . ?
C56 C51 C52 C53 6(3) . . . . ?
N5 C51 C52 C53 171(2) . . . . ?
C51 C52 C53 C54 -1(4) . . . . ?
C57 O5 C54 C55 -178(2) . . . . ?
C57 O5 C54 C53 -2(4) . . . . ?
C52 C53 C54 O5 -176(2) . . . . ?
C52 C53 C54 C55 0(4) . . . . ?
O5 C54 C55 C56 172(2) . . . . ?
C53 C54 C55 C56 -4(3) . . . . ?
C52 C51 C56 C55 -11(3) . . . . ?
N5 C51 C56 C55 -177.3(19) . . . . ?
C54 C55 C56 C51 10(4) . . . . ?
C50 N6 C61 C62 -144.3(17) . . . . ?
Mo4 N6 C61 C62 39(2) . . . . ?
C50 N6 C61 C66 47(2) . . . . ?
Mo4 N6 C61 C66 -129.8(15) . . . . ?
C66 C61 C62 C63 -6(3) . . . . ?
N6 C61 C62 C63 -174.6(15) . . . . ?
C61 C62 C63 C64 1(3) . . . . ?
C67 O6 C64 C65 2(3) . . . . ?
C67 O6 C64 C63 -175.0(16) . . . . ?
C62 C63 C64 C65 2(3) . . . . ?
C62 C63 C64 O6 178.6(15) . . . . ?
O6 C64 C65 C66 -176.4(17) . . . . ?
C63 C64 C65 C66 0(3) . . . . ?
C62 C61 C66 C65 8(3) . . . . ?
N6 C61 C66 C65 176.6(16) . . . . ?
C64 C65 C66 C61 -5(3) . . . . ?
C71 N7 C70 N8 -174.6(15) . . . . ?
Mo3 N7 C70 N8 -6(2) . . . . ?
C81 N8 C70 N7 -178.3(16) . . . . ?
Mo4 N8 C70 N7 7(2) . . . . ?
C70 N7 C71 C76 48(3) . . . . ?
Mo3 N7 C71 C76 -121.4(16) . . . . ?
C70 N7 C71 C72 -140.0(18) . . . . ?
Mo3 N7 C71 C72 51(2) . . . . ?
C76 C71 C72 C73 -2(3) . . . . ?
N7 C71 C72 C73 -174.4(17) . . . . ?
C71 C72 C73 C74 -2(3) . . . . ?
C72 C73 C74 O7 179.5(18) . . . . ?
C72 C73 C74 C75 4(3) . . . . ?
C77 O7 C74 C73 -167(2) . . . . ?
C77 O7 C74 C75 9(3) . . . . ?
C73 C74 C75 C76 -2(3) . . . . ?
O7 C74 C75 C76 -178.1(18) . . . . ?
C74 C75 C76 C71 -1(3) . . . . ?
C72 C71 C76 C75 3(3) . . . . ?
N7 C71 C76 C75 175.5(18) . . . . ?
C70 N8 C81 C86 30(3) . . . . ?
Mo4 N8 C81 C86 -155.1(19) . . . . ?
C70 N8 C81 C82 -170.0(17) . . . . ?
Mo4 N8 C81 C82 5(2) . . . . ?
C86 C81 C82 C83 -17(3) . . . . ?
N8 C81 C82 C83 179.6(19) . . . . ?
C81 C82 C83 C84 17(4) . . . . ?
C87 O8 C84 C85 -11(4) . . . . ?
C87 O8 C84 C83 142(2) . . . . ?
C82 C83 C84 C85 -15(4) . . . . ?
C82 C83 C84 O8 -172(2) . . . . ?
O8 C84 C85 C86 168(2) . . . . ?
C83 C84 C85 C86 15(4) . . . . ?
N8 C81 C86 C85 176(2) . . . . ?
C82 C81 C86 C85 16(3) . . . . ?
C84 C85 C86 C81 -18(4) . . . . ?

loop_
_platon_squeeze_void_nr
_platon_squeeze_void_average_x
_platon_squeeze_void_average_y
_platon_squeeze_void_average_z
_platon_squeeze_void_volume
_platon_squeeze_void_count_electrons
_platon_squeeze_void_content
1 0.041 -0.006 -0.034 835 274 ' '
2 0.132 0.006 0.466 835 276 ' '
3 0.564 0.494 0.534 836 276 ' '
4 0.459 0.506 0.034 836 274 ' '
